data_4070850
loop_
_publ_author_name
'Vicente, Jos\'e'
'Arcas, Aurelia'
'G\'alvez-L\'opez, Mar\'ia-Dolores'
'Juli\'a-Hern\'andez, Francisco'
'Bautista, Delia'
'Jones, Peter G.'

_publ_section_title
;
 Synthesis of Bis(2,6-dinitroaryl)palladium(II) and
 Mono(2,6-dinitroaryl)platinum(II) Complexes. A New Example of the
 Transphobia Effect and of Transmetalation from Pt to Hg
;
_journal_issue 7
_journal_name_full Organometallics
_journal_page_first 1582
_journal_paper_doi 10.1021/om701077y
_journal_volume 27
_journal_year 2008
_chemical_formula_sum 'C19 H25 N3 O9 Pd'
_chemical_formula_weight 545.82
_chemical_name_systematic
; 
 ? 
;
_space_group_IT_number 14
_symmetry_cell_setting monoclinic
_symmetry_space_group_name_Hall '-P 2yn'
_symmetry_space_group_name_H-M 'P 1 21/n 1'
_atom_sites_solution_hydrogens geom
_atom_sites_solution_primary direct
_atom_sites_solution_secondary difmap
_audit_creation_method SHELXL-97
_cell_angle_alpha 90.00
_cell_angle_beta 112.011(2)
_cell_angle_gamma 90.00
_cell_formula_units_Z 4
_cell_length_a 16.322(2)
_cell_length_b 8.2938(11)
_cell_length_c 18.474(2)
_cell_measurement_reflns_used 5076
_cell_measurement_temperature 100(2)
_cell_measurement_theta_max 28.07
_cell_measurement_theta_min 2.38
_cell_volume 2318.6(5)
_computing_cell_refinement 'Bruker SAINT'
_computing_data_collection 'Bruker SMART'
_computing_data_reduction 'Bruker SAINT'
_computing_molecular_graphics 'Bruker SHELXTL'
_computing_publication_material 'Bruker SHELXTL'
_computing_structure_refinement 'SHELXL-97 (Sheldrick, 1997)'
_computing_structure_solution 'SHELXS-97 (Sheldrick, 1990)'
_diffrn_ambient_temperature 100(2)
_diffrn_detector_area_resol_mean 8.26
_diffrn_measured_fraction_theta_full 0.991
_diffrn_measured_fraction_theta_max 0.937
_diffrn_measurement_device_type 'Bruker SMART APEX'
_diffrn_measurement_method \w-scan
_diffrn_radiation_monochromator graphite
_diffrn_radiation_source 'fine-focus sealed tube'
_diffrn_radiation_type MoK\a
_diffrn_radiation_wavelength 0.71073
_diffrn_reflns_av_R_equivalents 0.0406
_diffrn_reflns_av_sigmaI/netI 0.0362
_diffrn_reflns_limit_h_max 20
_diffrn_reflns_limit_h_min -21
_diffrn_reflns_limit_k_max 11
_diffrn_reflns_limit_k_min -10
_diffrn_reflns_limit_l_max 24
_diffrn_reflns_limit_l_min -24
_diffrn_reflns_number 24490
_diffrn_reflns_theta_full 26.00
_diffrn_reflns_theta_max 28.17
_diffrn_reflns_theta_min 2.10
_exptl_absorpt_coefficient_mu 0.853
_exptl_absorpt_correction_T_max 0.9349
_exptl_absorpt_correction_T_min 0.8214
_exptl_absorpt_correction_type multi-scan
_exptl_absorpt_process_details SADABS
_exptl_crystal_colour colourless
_exptl_crystal_density_diffrn 1.564
_exptl_crystal_density_method 'not measured'
_exptl_crystal_description prism
_exptl_crystal_F_000 1112
_exptl_crystal_size_max 0.24
_exptl_crystal_size_mid 0.12
_exptl_crystal_size_min 0.08
_refine_diff_density_max 0.819
_refine_diff_density_min -0.347
_refine_diff_density_rms 0.085
_refine_ls_extinction_method none
_refine_ls_goodness_of_fit_ref 1.046
_refine_ls_hydrogen_treatment 'rigid methyls, others riding'
_refine_ls_matrix_type full
_refine_ls_number_parameters 296
_refine_ls_number_reflns 5320
_refine_ls_number_restraints 6
_refine_ls_restrained_S_all 1.065
_refine_ls_R_factor_all 0.0389
_refine_ls_R_factor_gt 0.0306
_refine_ls_shift/su_max 0.003
_refine_ls_shift/su_mean 0.000
_refine_ls_structure_factor_coef Fsqd
_refine_ls_weighting_details 'calc w=1/[\s^2^(Fo^2^)+(0.0372P)^2^+0.6529P] where P=(Fo^2^+2Fc^2^)/3'
_refine_ls_weighting_scheme calc
_refine_ls_wR_factor_gt 0.0697
_refine_ls_wR_factor_ref 0.0726
_reflns_number_gt 4606
_reflns_number_total 5320
_reflns_threshold_expression >2sigma(I)
_cod_data_source_file om701077y-file002.cif
_cod_data_source_block paco1s
_cod_original_cell_volume 2318.5(5)
_cod_original_sg_symbol_H-M 'P 2(1)/n'
_cod_database_code 4070850

loop_
_symmetry_equiv_pos_as_xyz
'x, y, z'
'-x+1/2, y+1/2, -z+1/2'
'-x, -y, -z'
'x-1/2, -y-1/2, z-1/2'

loop_
_atom_site_label
_atom_site_type_symbol
_atom_site_fract_x
_atom_site_fract_y
_atom_site_fract_z
_atom_site_U_iso_or_equiv
_atom_site_adp_type
_atom_site_occupancy
_atom_site_symmetry_multiplicity
_atom_site_calc_flag
_atom_site_refinement_flags
_atom_site_disorder_assembly
_atom_site_disorder_group
Pd1 Pd 0.317228(11) 0.634431(19) 0.534755(9) 0.01488(6) Uani 1 1 d . A .
N1 N 0.35146(13) 0.9409(2) 0.45725(11) 0.0189(4) Uani 1 1 d . . .
O1 O 0.28002(10) 0.44214(19) 0.58121(9) 0.0193(3) Uani 1 1 d . . .
O2 O 0.44883(11) 0.5827(2) 0.59167(9) 0.0207(3) Uani 1 1 d . . .
N3 N 0.17117(13) 0.7115(2) 0.60609(10) 0.0186(4) Uani 1 1 d . . .
O3 O 0.23859(11) 0.7883(2) 0.64193(9) 0.0255(4) Uani 1 1 d . . .
O4 O 0.13293(12) 0.6252(2) 0.63697(9) 0.0276(4) Uani 1 1 d . . .
N2 N 0.19376(14) 0.6388(2) 0.34960(11) 0.0214(4) Uani 1 1 d D . .
O5 O 0.2223(4) 0.5061(4) 0.3542(3) 0.0291(12) Uiso 0.600(13) 1 d PD A 1
O6 O 0.2096(3) 0.7534(5) 0.3104(2) 0.0205(10) Uiso 0.600(13) 1 d PD A 1
O5' O 0.1850(6) 0.4856(6) 0.3333(4) 0.0324(18) Uiso 0.400(13) 1 d PD A 2
O6' O 0.2270(5) 0.7213(9) 0.3205(4) 0.0281(17) Uiso 0.400(13) 1 d PD A 2
O7 O 0.02225(11) 0.71965(19) 0.28017(8) 0.0194(3) Uani 1 1 d . A .
O8 O -0.08038(10) 0.8154(2) 0.37009(9) 0.0205(3) Uani 1 1 d . . .
O9 O -0.00077(11) 0.8107(2) 0.52984(9) 0.0196(3) Uani 1 1 d . A .
C1 C 0.33357(16) 0.3483(3) 0.63207(12) 0.0179(5) Uani 1 1 d . . .
C2 C 0.42533(16) 0.3553(3) 0.66029(12) 0.0183(5) Uani 1 1 d . . .
H2 H 0.4562 0.2769 0.6982 0.022 Uiso 1 1 calc R . .
C3 C 0.47704(15) 0.4656(3) 0.63887(12) 0.0179(5) Uani 1 1 d . . .
C4 C 0.28952(17) 0.2189(3) 0.66114(15) 0.0295(6) Uani 1 1 d . . .
H4A H 0.2378 0.2639 0.6687 0.044 Uiso 1 1 calc R . .
H4B H 0.3312 0.1768 0.7109 0.044 Uiso 1 1 calc R . .
H4C H 0.2708 0.1313 0.6228 0.044 Uiso 1 1 calc R . .
C5 C 0.57586(16) 0.4489(3) 0.67389(16) 0.0287(6) Uani 1 1 d . . .
H5A H 0.5981 0.4262 0.6325 0.043 Uiso 1 1 calc R . .
H5B H 0.5919 0.3601 0.7116 0.043 Uiso 1 1 calc R . .
H5C H 0.6020 0.5494 0.7004 0.043 Uiso 1 1 calc R . .
C6 C 0.34155(15) 0.8258(3) 0.48710(12) 0.0171(5) Uani 1 1 d . . .
C7 C 0.35613(16) 1.0850(3) 0.41227(13) 0.0197(5) Uani 1 1 d . . .
C8 C 0.2614(2) 1.1305(3) 0.36254(18) 0.0381(7) Uani 1 1 d . . .
H8A H 0.2327 1.0406 0.3279 0.057 Uiso 1 1 calc R . .
H8B H 0.2613 1.2258 0.3312 0.057 Uiso 1 1 calc R . .
H8C H 0.2290 1.1546 0.3965 0.057 Uiso 1 1 calc R . .
C9 C 0.4078(2) 1.0396(3) 0.36197(16) 0.0377(7) Uani 1 1 d . . .
H9A H 0.4663 0.9994 0.3953 0.056 Uiso 1 1 calc R . .
H9B H 0.4146 1.1348 0.3333 0.056 Uiso 1 1 calc R . .
H9C H 0.3759 0.9555 0.3249 0.056 Uiso 1 1 calc R . .
C10 C 0.4020(2) 1.2173(3) 0.47018(15) 0.0349(7) Uani 1 1 d . . .
H10A H 0.3685 1.2394 0.5034 0.052 Uiso 1 1 calc R . .
H10B H 0.4051 1.3154 0.4418 0.052 Uiso 1 1 calc R . .
H10C H 0.4619 1.1823 0.5027 0.052 Uiso 1 1 calc R . .
C11 C 0.18910(15) 0.6877(3) 0.47998(12) 0.0152(4) Uani 1 1 d . . .
C12 C 0.13407(15) 0.7223(3) 0.52000(11) 0.0151(4) Uani 1 1 d . A .
C13 C 0.04506(15) 0.7640(3) 0.48527(13) 0.0156(4) Uani 1 1 d . . .
C14 C 0.00608(15) 0.7706(3) 0.40353(12) 0.0158(4) Uani 1 1 d . A .
C15 C 0.05639(15) 0.7245(3) 0.36029(12) 0.0161(4) Uani 1 1 d . . .
C16 C 0.14508(15) 0.6884(3) 0.39940(12) 0.0158(4) Uani 1 1 d . A .
C17 C -0.06999(17) 0.7006(3) 0.52912(15) 0.0285(6) Uani 1 1 d . . .
H17A H -0.1076 0.6752 0.4750 0.043 Uiso 1 1 calc R A .
H17B H -0.1058 0.7510 0.5553 0.043 Uiso 1 1 calc R . .
H17C H -0.0434 0.6012 0.5566 0.043 Uiso 1 1 calc R . .
C18 C -0.09855(16) 0.9473(3) 0.31524(13) 0.0217(5) Uani 1 1 d . . .
H18A H -0.0566 1.0350 0.3381 0.033 Uiso 1 1 calc R . .
H18B H -0.1589 0.9863 0.3032 0.033 Uiso 1 1 calc R . .
H18C H -0.0925 0.9100 0.2671 0.033 Uiso 1 1 calc R . .
C19 C -0.04788(17) 0.6037(3) 0.24736(14) 0.0244(5) Uani 1 1 d . . .
H19A H -0.0246 0.4947 0.2626 0.037 Uiso 1 1 calc R A .
H19B H -0.0717 0.6127 0.1903 0.037 Uiso 1 1 calc R . .
H19C H -0.0950 0.6251 0.2669 0.037 Uiso 1 1 calc R . .

loop_
_atom_site_aniso_label
_atom_site_aniso_U_11
_atom_site_aniso_U_22
_atom_site_aniso_U_33
_atom_site_aniso_U_23
_atom_site_aniso_U_13
_atom_site_aniso_U_12
Pd1 0.00968(10) 0.01754(10) 0.01550(9) 0.00383(6) 0.00251(6) 0.00075(7)
N1 0.0150(10) 0.0220(10) 0.0176(9) 0.0016(8) 0.0037(8) 0.0008(8)
O1 0.0131(8) 0.0218(8) 0.0218(8) 0.0073(6) 0.0051(6) 0.0020(6)
O2 0.0118(8) 0.0239(8) 0.0226(8) 0.0050(7) 0.0021(6) 0.0011(7)
N3 0.0160(11) 0.0239(10) 0.0146(9) 0.0013(7) 0.0042(8) 0.0045(8)
O3 0.0163(9) 0.0352(10) 0.0202(8) -0.0060(7) 0.0012(7) -0.0019(8)
O4 0.0248(10) 0.0397(11) 0.0182(8) 0.0076(7) 0.0080(7) -0.0017(8)
N2 0.0179(11) 0.0279(11) 0.0166(9) 0.0020(8) 0.0045(8) 0.0050(9)
O7 0.0158(9) 0.0276(9) 0.0119(7) 0.0009(6) 0.0019(6) -0.0025(7)
O8 0.0113(8) 0.0275(8) 0.0210(8) 0.0083(7) 0.0042(6) 0.0027(7)
O9 0.0171(9) 0.0238(8) 0.0201(8) -0.0004(6) 0.0096(7) 0.0004(7)
C1 0.0185(12) 0.0202(11) 0.0153(10) 0.0006(8) 0.0065(9) 0.0012(9)
C2 0.0174(12) 0.0195(11) 0.0143(10) 0.0019(8) 0.0017(9) 0.0034(9)
C3 0.0159(12) 0.0181(11) 0.0158(10) -0.0021(8) 0.0017(8) 0.0014(9)
C4 0.0195(14) 0.0342(14) 0.0330(14) 0.0169(11) 0.0079(11) 0.0030(11)
C5 0.0157(13) 0.0242(13) 0.0381(14) 0.0082(11) 0.0007(11) 0.0014(10)
C6 0.0103(11) 0.0230(11) 0.0166(10) 0.0019(9) 0.0033(8) 0.0019(9)
C7 0.0230(13) 0.0178(11) 0.0180(10) 0.0044(9) 0.0075(9) 0.0003(9)
C8 0.0291(16) 0.0342(15) 0.0419(16) 0.0166(12) 0.0027(13) 0.0061(12)
C9 0.057(2) 0.0351(15) 0.0327(14) 0.0127(12) 0.0304(14) 0.0140(14)
C10 0.0499(19) 0.0270(14) 0.0255(13) -0.0014(11) 0.0113(12) -0.0130(13)
C11 0.0131(11) 0.0145(10) 0.0159(10) 0.0017(8) 0.0029(8) -0.0016(8)
C12 0.0152(12) 0.0172(11) 0.0101(9) 0.0018(8) 0.0016(8) -0.0017(8)
C13 0.0136(11) 0.0159(10) 0.0188(10) 0.0007(8) 0.0079(9) -0.0011(8)
C14 0.0107(11) 0.0169(10) 0.0182(10) 0.0028(8) 0.0035(8) 0.0001(8)
C15 0.0149(12) 0.0174(11) 0.0142(10) 0.0002(8) 0.0035(8) -0.0020(9)
C16 0.0141(12) 0.0162(10) 0.0169(10) 0.0006(8) 0.0055(9) 0.0005(9)
C17 0.0195(14) 0.0396(15) 0.0309(13) 0.0013(11) 0.0144(11) -0.0051(11)
C18 0.0181(13) 0.0212(12) 0.0234(11) 0.0055(9) 0.0052(9) 0.0048(9)
C19 0.0192(13) 0.0286(13) 0.0221(11) -0.0086(10) 0.0039(10) -0.0033(10)

loop_
_atom_type_symbol
_atom_type_description
_atom_type_scat_dispersion_real
_atom_type_scat_dispersion_imag
_atom_type_scat_source
C C 0.0033 0.0016 'International Tables Vol C Tables 4.2.6.8 and 6.1.1.4'
H H 0.0000 0.0000 'International Tables Vol C Tables 4.2.6.8 and 6.1.1.4'
N N 0.0061 0.0033 'International Tables Vol C Tables 4.2.6.8 and 6.1.1.4'
O O 0.0106 0.0060 'International Tables Vol C Tables 4.2.6.8 and 6.1.1.4'
Pd Pd -0.9988 1.0072 'International Tables Vol C Tables 4.2.6.8 and 6.1.1.4'

loop_
_geom_angle_atom_site_label_1
_geom_angle_atom_site_label_2
_geom_angle_atom_site_label_3
_geom_angle
C6 Pd1 C11 86.68(9)
C6 Pd1 O1 174.59(8)
C11 Pd1 O1 88.02(8)
C6 Pd1 O2 92.92(8)
C11 Pd1 O2 179.23(8)
O1 Pd1 O2 92.36(6)
C6 N1 C7 174.3(2)
C1 O1 Pd1 124.31(15)
C3 O2 Pd1 123.49(15)
O4 N3 O3 124.27(19)
O4 N3 C12 117.59(19)
O3 N3 C12 118.14(19)
O6' N2 O5 110.6(4)
O6' N2 O6 16.8(4)
O5 N2 O6 125.0(3)
O6' N2 O5' 120.9(4)
O5 N2 O5' 27.9(3)
O6 N2 O5' 128.5(3)
O6' N2 C16 126.4(4)
O5 N2 C16 120.1(2)
O6 N2 C16 114.5(3)
O5' N2 C16 112.2(3)
C15 O7 C19 114.22(17)
C14 O8 C18 115.48(17)
C13 O9 C17 114.74(18)
O1 C1 C2 126.4(2)
O1 C1 C4 114.3(2)
C2 C1 C4 119.3(2)
C1 C2 C3 126.9(2)
O2 C3 C2 126.3(2)
O2 C3 C5 114.9(2)
C2 C3 C5 118.8(2)
N1 C6 Pd1 176.5(2)
N1 C7 C9 107.60(19)
N1 C7 C10 107.72(18)
C9 C7 C10 111.7(2)
N1 C7 C8 106.6(2)
C9 C7 C8 111.4(2)
C10 C7 C8 111.5(2)
C16 C11 C12 113.0(2)
C16 C11 Pd1 124.43(17)
C12 C11 Pd1 122.51(15)
C11 C12 C13 125.16(19)
C11 C12 N3 118.30(19)
C13 C12 N3 116.53(19)
O9 C13 C12 120.45(19)
O9 C13 C14 120.7(2)
C12 C13 C14 118.6(2)
O8 C14 C15 123.11(19)
O8 C14 C13 118.3(2)
C15 C14 C13 118.6(2)
O7 C15 C16 118.6(2)
O7 C15 C14 122.5(2)
C16 C15 C14 118.93(19)
C15 C16 C11 125.4(2)
C15 C16 N2 115.75(18)
C11 C16 N2 118.8(2)

loop_
_geom_bond_atom_site_label_1
_geom_bond_atom_site_label_2
_geom_bond_distance
Pd1 C6 1.927(2)
Pd1 C11 2.002(2)
Pd1 O1 2.0098(16)
Pd1 O2 2.0519(16)
N1 C6 1.143(3)
N1 C7 1.474(3)
O1 C1 1.280(3)
O2 C3 1.271(3)
N3 O4 1.222(3)
N3 O3 1.229(3)
N3 C12 1.477(3)
N2 O6' 1.126(6)
N2 O5 1.185(4)
N2 O6 1.279(4)
N2 O5' 1.301(6)
N2 C16 1.482(3)
O7 C15 1.373(2)
O7 C19 1.443(3)
O8 C14 1.363(3)
O8 C18 1.444(3)
O9 C13 1.360(3)
O9 C17 1.449(3)
C1 C2 1.390(3)
C1 C4 1.499(3)
C2 C3 1.398(3)
C3 C5 1.502(3)
C7 C9 1.518(3)
C7 C10 1.519(3)
C7 C8 1.521(4)
C11 C16 1.389(3)
C11 C12 1.390(3)
C12 C13 1.394(3)
C13 C14 1.403(3)
C14 C15 1.396(3)
C15 C16 1.387(3)
